data_7106913
loop_
_publ_author_name
'Po-Heng Lin'
'Wen-Bin Sun'
'Mang-Fei Yu'
'Guang-Ming Li'
'Peng-Fei Yan'
'Muralee Murugesu'

_publ_section_title
;
 An unsymmetrical coordination environment leading to two slow relaxation
 modes in a Dy2 single-molecule magnet
;
_journal_name_full Chem.Commun.
_journal_page_first 10993
_journal_paper_doi 10.1039/c1cc14223b
_journal_volume 47
_journal_year 2011
_chemical_formula_moiety 'C50 H46 Dy2 N4 O9, 2(C H2 Cl2)'
_chemical_formula_sum 'C52 H50 Cl4 Dy2 N4 O9'
_chemical_formula_weight 1341.76
_chemical_name_systematic
;
?
;
_space_group_IT_number 14
_symmetry_cell_setting monoclinic
_symmetry_space_group_name_Hall '-P 2yn'
_symmetry_space_group_name_H-M 'P 1 21/n 1'
_atom_sites_solution_hydrogens geom
_atom_sites_solution_primary direct
_atom_sites_solution_secondary difmap
_audit_creation_method SHELXL-97
_cell_angle_alpha 90.00
_cell_angle_beta 91.450(12)
_cell_angle_gamma 90.00
_cell_formula_units_Z 4
_cell_length_a 15.448(4)
_cell_length_b 19.370(4)
_cell_length_c 17.834(5)
_cell_measurement_reflns_used 34999
_cell_measurement_temperature 293(2)
_cell_measurement_theta_max 27.54
_cell_measurement_theta_min 3.03
_cell_volume 5335(2)
_computing_cell_refinement 'RAPID-AUTO (Rigaku 1998 <i>RAPID-AUTO</i>)'
_computing_data_collection 'RAPID-AUTO (Rigaku 1998 <i>RAPID-AUTO</i>)'
_computing_data_reduction 'CrystalClear (Rigaku/MSC and Rigaku Corporation, 2002)'
_computing_molecular_graphics 'SHELXTL (Sheldrick, 2008)'
_computing_publication_material SHELXL-97
_computing_structure_refinement 'SHELXL-97 (Sheldrick, 2008)'
_computing_structure_solution 'SHELXS-97 (Sheldrick, 2008)'
_diffrn_ambient_temperature 293(2)
_diffrn_measured_fraction_theta_full 0.992
_diffrn_measured_fraction_theta_max 0.992
_diffrn_measurement_device_type 'Rigaku RAXIS-RAPID'
_diffrn_measurement_method '\w scan'
_diffrn_radiation_monochromator graphite
_diffrn_radiation_source 'fine-focus sealed tube'
_diffrn_radiation_type MoK\a
_diffrn_radiation_wavelength 0.71073
_diffrn_reflns_av_R_equivalents 0.0350
_diffrn_reflns_av_sigmaI/netI 0.0294
_diffrn_reflns_limit_h_max 20
_diffrn_reflns_limit_h_min -19
_diffrn_reflns_limit_k_max 25
_diffrn_reflns_limit_k_min -23
_diffrn_reflns_limit_l_max 23
_diffrn_reflns_limit_l_min -23
_diffrn_reflns_number 49632
_diffrn_reflns_theta_full 27.48
_diffrn_reflns_theta_max 27.48
_diffrn_reflns_theta_min 3.04
_diffrn_standards_decay_% 0
_diffrn_standards_interval_count 0
_diffrn_standards_interval_time 0
_diffrn_standards_number 0
_exptl_absorpt_coefficient_mu 3.038
_exptl_absorpt_correction_T_max 0.5546
_exptl_absorpt_correction_T_min 0.3477
_exptl_absorpt_correction_type multi-scan
_exptl_absorpt_process_details 'ABSCOR (Higashi, 1995)'
_exptl_crystal_colour YELLOW
_exptl_crystal_density_diffrn 1.671
_exptl_crystal_density_method 'not measured'
_exptl_crystal_description BLOCK
_exptl_crystal_F_000 2648
_exptl_crystal_size_max 0.44
_exptl_crystal_size_mid 0.23
_exptl_crystal_size_min 0.22
_refine_diff_density_max 0.559
_refine_diff_density_min -0.616
_refine_diff_density_rms 0.079
_refine_ls_extinction_method none
_refine_ls_goodness_of_fit_ref 1.029
_refine_ls_hydrogen_treatment constr
_refine_ls_matrix_type full
_refine_ls_number_parameters 644
_refine_ls_number_reflns 12121
_refine_ls_number_restraints 12
_refine_ls_restrained_S_all 1.036
_refine_ls_R_factor_all 0.0416
_refine_ls_R_factor_gt 0.0272
_refine_ls_shift/su_max 0.001
_refine_ls_shift/su_mean 0.000
_refine_ls_structure_factor_coef Fsqd
_refine_ls_weighting_details 'calc w=1/[\s^2^(Fo^2^)+(0.0259P)^2^+5.3790P] where P=(Fo^2^+2Fc^2^)/3'
_refine_ls_weighting_scheme calc
_refine_ls_wR_factor_gt 0.0615
_refine_ls_wR_factor_ref 0.0666
_reflns_number_gt 9410
_reflns_number_total 12121
_reflns_threshold_expression >2sigma(I)
_cod_data_source_file c1cc14223b.txt
_cod_data_source_block 3Dy
_cod_depositor_comments
;
The following automatic conversions were performed:

'_refine_ls_hydrogen_treatment' value 'CONSTR' changed to 'constr'
according to the built-in table from CIF Core dictionary named
'cif_core.dic' version 2.4.1 from 2010-06-29.

Automatic conversion script
Id: cif_fix_values 1715 2011-07-08 13:25:40Z adriana 
;
_cod_original_sg_symbol_H-M 'P 21/n'
_cod_database_code 7106913

loop_
_symmetry_equiv_pos_as_xyz
'x, y, z'
'-x+1/2, y+1/2, -z+1/2'
'-x, -y, -z'
'x-1/2, -y-1/2, z-1/2'

loop_
_atom_site_label
_atom_site_type_symbol
_atom_site_fract_x
_atom_site_fract_y
_atom_site_fract_z
_atom_site_U_iso_or_equiv
_atom_site_adp_type
_atom_site_occupancy
_atom_site_symmetry_multiplicity
_atom_site_calc_flag
_atom_site_refinement_flags
C1 C 0.1690(2) 0.21578(17) 0.08676(19) 0.0372(7) Uani 1 1 d .
C2 C 0.2059(2) 0.1957(2) 0.0196(2) 0.0461(9) Uani 1 1 d .
H2 H 0.1906 0.1536 -0.0019 0.055 Uiso 1 1 calc R
C3 C 0.2649(3) 0.2376(3) -0.0155(2) 0.0626(12) Uani 1 1 d .
H3 H 0.2898 0.2229 -0.0597 0.075 Uiso 1 1 calc R
C4 C 0.2872(3) 0.3008(3) 0.0144(3) 0.0742(14) Uani 1 1 d .
H4 H 0.3275 0.3286 -0.0090 0.089 Uiso 1 1 calc R
C5 C 0.2494(3) 0.3221(2) 0.0788(3) 0.0663(12) Uani 1 1 d .
H5 H 0.2625 0.3658 0.0975 0.080 Uiso 1 1 calc R
C6 C 0.1916(2) 0.28026(19) 0.1178(2) 0.0450(9) Uani 1 1 d .
C7 C 0.1569(3) 0.30708(18) 0.1859(2) 0.0476(9) Uani 1 1 d .
H7 H 0.1605 0.3545 0.1934 0.057 Uiso 1 1 calc R
C8 C 0.0899(2) 0.30444(18) 0.3023(2) 0.0436(8) Uani 1 1 d .
C9 C 0.1180(3) 0.3678(2) 0.3289(3) 0.0608(11) Uani 1 1 d .
H9 H 0.1580 0.3932 0.3022 0.073 Uiso 1 1 calc R
C10 C 0.0863(4) 0.3938(3) 0.3959(3) 0.0816(17) Uani 1 1 d .
H10 H 0.1044 0.4369 0.4131 0.098 Uiso 1 1 calc R
C11 C 0.0287(3) 0.3563(3) 0.4363(3) 0.0768(16) Uani 1 1 d .
H11 H 0.0089 0.3735 0.4814 0.092 Uiso 1 1 calc R
C12 C -0.0004(3) 0.2929(3) 0.4104(2) 0.0646(12) Uani 1 1 d .
H12 H -0.0402 0.2679 0.4377 0.077 Uiso 1 1 calc R
C13 C 0.0300(2) 0.26663(19) 0.3435(2) 0.0458(9) Uani 1 1 d .
C14 C -0.0708(2) 0.1773(2) 0.3253(2) 0.0483(9) Uani 1 1 d .
H14 H -0.1067 0.2039 0.3547 0.058 Uiso 1 1 calc R
C15 C -0.1057(2) 0.1132(2) 0.29674(19) 0.0439(8) Uani 1 1 d .
C16 C -0.1782(3) 0.0847(3) 0.3315(2) 0.0660(12) Uani 1 1 d .
H16 H -0.2028 0.1082 0.3711 0.079 Uiso 1 1 calc R
C17 C -0.2134(3) 0.0235(3) 0.3084(3) 0.0763(15) Uani 1 1 d .
H17 H -0.2611 0.0054 0.3324 0.092 Uiso 1 1 calc R
C18 C -0.1777(3) -0.0113(2) 0.2493(3) 0.0687(13) Uani 1 1 d .
H18 H -0.2003 -0.0538 0.2346 0.082 Uiso 1 1 calc R
C19 C -0.1086(2) 0.0163(2) 0.2116(2) 0.0488(9) Uani 1 1 d .
H19 H -0.0860 -0.0074 0.1712 0.059 Uiso 1 1 calc R
C20 C -0.0725(2) 0.07941(18) 0.23384(18) 0.0374(7) Uani 1 1 d .
C21 C 0.0390(2) 0.2090(2) -0.0909(2) 0.0463(9) Uani 1 1 d .
C22 C 0.0717(3) 0.1923(3) -0.1624(2) 0.0637(12) Uani 1 1 d .
H22 H 0.0712 0.1466 -0.1786 0.076 Uiso 1 1 calc R
C23 C 0.1040(3) 0.2425(4) -0.2076(3) 0.0823(17) Uani 1 1 d .
H23 H 0.1243 0.2306 -0.2545 0.099 Uiso 1 1 calc R
C24 C 0.1071(3) 0.3105(4) -0.1850(3) 0.093(2) Uani 1 1 d .
H24 H 0.1323 0.3436 -0.2153 0.112 Uiso 1 1 calc R
C25 C 0.0730(3) 0.3289(3) -0.1180(3) 0.0816(16) Uani 1 1 d .
H25 H 0.0726 0.3753 -0.1043 0.098 Uiso 1 1 calc R
C26 C 0.0381(3) 0.2793(2) -0.0690(2) 0.0536(10) Uani 1 1 d .
C27 C 0.0008(3) 0.3029(2) -0.0008(2) 0.0523(10) Uani 1 1 d .
H27 H -0.0013 0.3505 0.0063 0.063 Uiso 1 1 calc R
C28 C -0.0691(2) 0.29701(18) 0.1144(2) 0.0470(9) Uani 1 1 d .
C29 C -0.0470(3) 0.3618(2) 0.1435(3) 0.0641(12) Uani 1 1 d .
H29 H -0.0054 0.3885 0.1202 0.077 Uiso 1 1 calc R
C30 C -0.0866(4) 0.3864(3) 0.2067(3) 0.0800(16) Uani 1 1 d .
H30 H -0.0716 0.4296 0.2257 0.096 Uiso 1 1 calc R
C31 C -0.1476(4) 0.3477(3) 0.2414(3) 0.0775(16) Uani 1 1 d .
H31 H -0.1733 0.3647 0.2843 0.093 Uiso 1 1 calc R
C32 C -0.1718(3) 0.2837(2) 0.2138(2) 0.0608(11) Uani 1 1 d .
H32 H -0.2136 0.2577 0.2377 0.073 Uiso 1 1 calc R
C33 C -0.1328(2) 0.25845(19) 0.1495(2) 0.0459(9) Uani 1 1 d .
C34 C -0.2299(2) 0.1689(2) 0.1211(2) 0.0465(9) Uani 1 1 d .
H34 H -0.2702 0.1978 0.1430 0.056 Uiso 1 1 calc R
C35 C -0.2617(2) 0.1034(2) 0.0950(2) 0.0465(9) Uani 1 1 d .
C36 C -0.3477(3) 0.0869(3) 0.1128(3) 0.0631(12) Uani 1 1 d .
H36 H -0.3805 0.1188 0.1387 0.076 Uiso 1 1 calc R
C37 C -0.3837(3) 0.0254(3) 0.0928(3) 0.0773(15) Uani 1 1 d .
H37 H -0.4398 0.0145 0.1066 0.093 Uiso 1 1 calc R
C38 C -0.3357(3) -0.0212(3) 0.0515(3) 0.0836(16) Uani 1 1 d .
H38 H -0.3601 -0.0632 0.0369 0.100 Uiso 1 1 calc R
C39 C -0.2520(3) -0.0055(2) 0.0319(3) 0.0673(13) Uani 1 1 d .
H39 H -0.2216 -0.0369 0.0031 0.081 Uiso 1 1 calc R
C40 C -0.2117(2) 0.05589(19) 0.0540(2) 0.0439(8) Uani 1 1 d .
C41 C 0.2901(3) 0.2535(2) 0.4269(2) 0.0542(10) Uani 1 1 d .
H41A H 0.2416 0.2829 0.4363 0.081 Uiso 1 1 calc R
H41B H 0.3417 0.2809 0.4238 0.081 Uiso 1 1 calc R
H41C H 0.2969 0.2207 0.4670 0.081 Uiso 1 1 calc R
C42 C 0.2748(2) 0.21562(17) 0.3541(2) 0.0411(8) Uani 1 1 d .
C43 C 0.3376(2) 0.2172(2) 0.2994(2) 0.0510(9) Uani 1 1 d .
H43A H 0.3909 0.2013 0.3237 0.061 Uiso 1 1 calc R
H43B H 0.3463 0.2655 0.2874 0.061 Uiso 1 1 calc R
C44 C 0.3311(2) 0.1824(2) 0.2309(2) 0.0503(9) Uani 1 1 d .
C45 C 0.4050(3) 0.1854(3) 0.1779(3) 0.0893(18) Uani 1 1 d .
H45A H 0.4247 0.1394 0.1677 0.134 Uiso 1 1 calc R
H45B H 0.4516 0.2117 0.2002 0.134 Uiso 1 1 calc R
H45C H 0.3859 0.2069 0.1319 0.134 Uiso 1 1 calc R
C46 C 0.0618(5) -0.0308(3) 0.4173(3) 0.113(2) Uani 1 1 d .
H46A H 0.0995 -0.0165 0.4579 0.170 Uiso 1 1 calc R
H46B H 0.0602 -0.0803 0.4152 0.170 Uiso 1 1 calc R
H46C H 0.0045 -0.0135 0.4251 0.170 Uiso 1 1 calc R
C47 C 0.0949(3) -0.0029(2) 0.3444(2) 0.0548(10) Uani 1 1 d .
C48 C 0.1171(3) -0.0495(2) 0.2887(2) 0.0560(10) Uani 1 1 d .
H48A H 0.1642 -0.0771 0.3098 0.067 Uiso 1 1 calc R
H48B H 0.0681 -0.0804 0.2825 0.067 Uiso 1 1 calc R
C49 C 0.1413(2) -0.03195(18) 0.2172(2) 0.0433(8) Uani 1 1 d .
C50 C 0.1549(3) -0.0885(2) 0.1616(3) 0.0645(12) Uani 1 1 d .
H50A H 0.1016 -0.0974 0.1344 0.097 Uiso 1 1 calc R
H50B H 0.1732 -0.1297 0.1875 0.097 Uiso 1 1 calc R
H50C H 0.1986 -0.0749 0.1272 0.097 Uiso 1 1 calc R
C51 C 0.1132(4) 0.1536(4) 0.5098(4) 0.105(2) Uani 1 1 d U
H51A H 0.0722 0.1203 0.4891 0.126 Uiso 1 1 calc R
H51B H 0.1321 0.1827 0.4692 0.126 Uiso 1 1 calc R
C52 C 0.3414(7) 0.0439(5) 0.3851(7) 0.185(4) Uani 1 1 d U
H52A H 0.3513 0.0930 0.3917 0.222 Uiso 1 1 calc R
H52B H 0.2797 0.0368 0.3776 0.222 Uiso 1 1 calc R
Cl1 Cl 0.06241(18) 0.20401(12) 0.57592(12) 0.1560(9) Uani 1 1 d .
Cl2 Cl 0.1996(2) 0.11121(16) 0.54782(16) 0.1917(12) Uani 1 1 d .
Cl3 Cl 0.3942(3) 0.01616(13) 0.3067(2) 0.2323(17) Uani 1 1 d .
Cl4 Cl 0.3750(3) 0.00224(17) 0.4628(2) 0.2551(18) Uani 1 1 d .
Dy1 Dy 0.125346(9) 0.140153(7) 0.245275(8) 0.02896(4) Uani 1 1 d .
Dy2 Dy -0.021121(9) 0.138072(8) 0.067537(8) 0.02980(4) Uani 1 1 d .
N1 N 0.12141(18) 0.27148(14) 0.23700(16) 0.0387(6) Uani 1 1 d .
N2 N 0.00551(18) 0.20093(15) 0.31384(16) 0.0406(7) Uani 1 1 d .
N3 N -0.03015(18) 0.26514(15) 0.05182(17) 0.0403(7) Uani 1 1 d .
N4 N -0.15207(18) 0.19269(15) 0.11775(15) 0.0388(6) Uani 1 1 d .
O1 O 0.11126(13) 0.17461(11) 0.11964(12) 0.0338(5) Uani 1 1 d .
O2 O -0.00932(13) 0.10758(11) 0.19380(12) 0.0334(5) Uani 1 1 d .
O3 O 0.00924(16) 0.15984(13) -0.04864(13) 0.0450(6) Uani 1 1 d .
O4 O -0.13082(14) 0.06803(12) 0.03597(13) 0.0429(6) Uani 1 1 d .
O5 O 0.20381(14) 0.18266(12) 0.34777(13) 0.0395(5) Uani 1 1 d .
O6 O 0.26612(15) 0.14780(13) 0.20958(14) 0.0452(6) Uani 1 1 d .
O7 O 0.09870(17) 0.06177(12) 0.33896(13) 0.0466(6) Uani 1 1 d .
O8 O 0.15006(15) 0.02968(11) 0.19364(13) 0.0397(5) Uani 1 1 d .
O9 O 0.06279(16) 0.03574(12) 0.05664(13) 0.0454(6) Uani 1 1 d .
H91 H 0.0789 0.0052 0.0257 0.068 Uiso 1 1 d R
H92 H 0.0942 0.0325 0.0963 0.068 Uiso 1 1 d R

loop_
_atom_site_aniso_label
_atom_site_aniso_U_11
_atom_site_aniso_U_22
_atom_site_aniso_U_33
_atom_site_aniso_U_23
_atom_site_aniso_U_13
_atom_site_aniso_U_12
C1 0.0277(16) 0.0448(18) 0.0388(18) 0.0087(15) -0.0034(14) -0.0052(14)
C2 0.0384(19) 0.060(2) 0.040(2) 0.0041(17) 0.0022(16) -0.0068(17)
C3 0.055(3) 0.092(3) 0.042(2) 0.010(2) 0.0107(19) -0.019(2)
C4 0.075(3) 0.093(4) 0.055(3) 0.018(3) 0.005(2) -0.042(3)
C5 0.080(3) 0.058(3) 0.060(3) 0.011(2) -0.005(2) -0.031(2)
C6 0.047(2) 0.0447(19) 0.043(2) 0.0075(16) -0.0044(17) -0.0137(16)
C7 0.057(2) 0.0336(17) 0.052(2) 0.0018(17) -0.0107(18) -0.0089(17)
C8 0.0405(19) 0.0402(18) 0.049(2) -0.0120(16) -0.0140(16) 0.0103(16)
C9 0.056(3) 0.049(2) 0.076(3) -0.020(2) -0.018(2) 0.0051(19)
C10 0.078(4) 0.063(3) 0.102(4) -0.049(3) -0.027(3) 0.023(3)
C11 0.061(3) 0.093(4) 0.076(3) -0.051(3) -0.012(3) 0.023(3)
C12 0.052(2) 0.086(3) 0.055(3) -0.029(2) -0.006(2) 0.019(2)
C13 0.0400(19) 0.054(2) 0.043(2) -0.0165(17) -0.0078(16) 0.0118(17)
C14 0.0362(19) 0.074(3) 0.0345(19) -0.0108(18) 0.0062(15) 0.0070(18)
C15 0.0350(18) 0.063(2) 0.0342(18) 0.0008(16) 0.0034(15) -0.0040(17)
C16 0.050(2) 0.098(4) 0.051(2) 0.000(2) 0.017(2) -0.017(2)
C17 0.059(3) 0.109(4) 0.062(3) 0.018(3) 0.017(2) -0.032(3)
C18 0.062(3) 0.068(3) 0.075(3) 0.009(2) 0.001(2) -0.030(2)
C19 0.045(2) 0.053(2) 0.048(2) 0.0022(18) 0.0042(17) -0.0161(18)
C20 0.0286(16) 0.0511(19) 0.0326(17) 0.0077(15) -0.0005(13) -0.0032(15)
C21 0.0318(18) 0.070(3) 0.0372(19) 0.0131(18) -0.0062(15) -0.0012(17)
C22 0.048(2) 0.105(4) 0.039(2) 0.012(2) 0.0052(18) 0.005(2)
C23 0.056(3) 0.141(5) 0.050(3) 0.026(3) 0.008(2) -0.015(3)
C24 0.072(3) 0.140(6) 0.067(4) 0.052(4) -0.001(3) -0.033(4)
C25 0.076(3) 0.091(4) 0.077(4) 0.038(3) -0.010(3) -0.020(3)
C26 0.043(2) 0.068(3) 0.049(2) 0.018(2) -0.0069(18) -0.0118(19)
C27 0.052(2) 0.042(2) 0.062(3) 0.0064(19) -0.015(2) -0.0014(17)
C28 0.046(2) 0.0422(19) 0.052(2) -0.0047(17) -0.0148(17) 0.0132(17)
C29 0.062(3) 0.046(2) 0.084(3) -0.012(2) -0.022(2) 0.007(2)
C30 0.079(4) 0.061(3) 0.099(4) -0.038(3) -0.030(3) 0.023(3)
C31 0.074(3) 0.080(3) 0.078(3) -0.040(3) -0.021(3) 0.041(3)
C32 0.051(2) 0.076(3) 0.054(2) -0.018(2) -0.005(2) 0.026(2)
C33 0.041(2) 0.049(2) 0.047(2) -0.0099(17) -0.0091(16) 0.0150(17)
C34 0.0333(18) 0.067(2) 0.039(2) -0.0018(18) 0.0000(15) 0.0126(17)
C35 0.0324(18) 0.063(2) 0.045(2) 0.0037(18) 0.0003(16) -0.0024(17)
C36 0.037(2) 0.087(3) 0.066(3) 0.008(3) 0.010(2) -0.001(2)
C37 0.040(2) 0.097(4) 0.096(4) 0.017(3) 0.011(2) -0.020(3)
C38 0.050(3) 0.074(3) 0.127(5) 0.005(3) 0.000(3) -0.029(2)
C39 0.043(2) 0.057(2) 0.102(4) -0.009(3) 0.005(2) -0.0125(19)
C40 0.0329(18) 0.053(2) 0.045(2) 0.0041(17) -0.0033(15) -0.0045(16)
C41 0.061(3) 0.051(2) 0.050(2) -0.0044(18) -0.0207(19) -0.0086(19)
C42 0.0404(19) 0.0374(17) 0.044(2) 0.0049(15) -0.0178(16) -0.0013(15)
C43 0.039(2) 0.053(2) 0.059(2) 0.0069(19) -0.0161(18) -0.0089(17)
C44 0.0333(19) 0.067(3) 0.051(2) 0.0063(19) -0.0020(17) -0.0008(18)
C45 0.044(3) 0.156(6) 0.069(3) -0.003(3) 0.011(2) -0.025(3)
C46 0.183(7) 0.074(4) 0.086(4) 0.024(3) 0.068(5) -0.005(4)
C47 0.062(3) 0.053(2) 0.049(2) 0.0117(19) 0.011(2) -0.005(2)
C48 0.064(3) 0.044(2) 0.060(3) 0.0069(19) -0.002(2) -0.0031(19)
C49 0.0392(19) 0.0382(18) 0.052(2) -0.0082(16) -0.0133(16) 0.0084(15)
C50 0.082(3) 0.043(2) 0.067(3) -0.009(2) -0.017(2) 0.019(2)
C51 0.095(4) 0.137(5) 0.083(4) 0.014(4) 0.012(3) -0.013(4)
C52 0.173(7) 0.121(6) 0.260(9) -0.005(6) -0.035(7) 0.061(5)
Cl1 0.222(3) 0.1468(18) 0.1007(14) -0.0256(13) 0.0296(16) -0.0078(18)
Cl2 0.189(3) 0.215(3) 0.170(2) 0.096(2) -0.012(2) 0.034(2)
Cl3 0.330(5) 0.1054(16) 0.257(4) -0.013(2) -0.083(3) 0.066(2)
Cl4 0.308(5) 0.175(3) 0.280(4) 0.012(3) -0.043(4) 0.101(3)
Dy1 0.02659(8) 0.03234(8) 0.02781(8) -0.00268(6) -0.00194(6) -0.00099(6)
Dy2 0.02592(8) 0.03584(8) 0.02755(8) -0.00360(6) -0.00114(6) -0.00090(6)
N1 0.0380(15) 0.0355(14) 0.0422(16) -0.0043(13) -0.0079(13) 0.0028(12)
N2 0.0365(15) 0.0507(17) 0.0345(15) -0.0072(13) -0.0016(12) 0.0056(13)
N3 0.0375(16) 0.0395(15) 0.0434(17) 0.0000(13) -0.0074(13) 0.0011(13)
N4 0.0336(15) 0.0473(16) 0.0354(15) -0.0025(13) -0.0007(12) 0.0034(13)
O1 0.0291(11) 0.0391(12) 0.0330(12) 0.0008(10) -0.0018(9) -0.0063(9)
O2 0.0274(11) 0.0437(12) 0.0293(11) -0.0020(9) 0.0027(9) -0.0067(9)
O3 0.0476(14) 0.0546(14) 0.0328(13) 0.0011(11) 0.0024(11) -0.0004(12)
O4 0.0310(12) 0.0511(14) 0.0467(14) -0.0111(11) 0.0014(11) -0.0064(10)
O5 0.0355(12) 0.0453(13) 0.0374(13) -0.0029(10) -0.0072(10) -0.0044(10)
O6 0.0293(12) 0.0610(16) 0.0453(14) -0.0062(12) 0.0001(10) -0.0025(11)
O7 0.0589(16) 0.0425(14) 0.0387(14) 0.0012(11) 0.0071(12) -0.0056(12)
O8 0.0457(14) 0.0355(12) 0.0377(13) -0.0026(10) -0.0013(11) 0.0002(10)
O9 0.0501(15) 0.0465(13) 0.0391(13) -0.0154(11) -0.0111(11) 0.0117(11)

loop_
_atom_type_symbol
_atom_type_description
_atom_type_scat_dispersion_real
_atom_type_scat_dispersion_imag
_atom_type_scat_source
C C 0.0033 0.0016 'International Tables Vol C Tables 4.2.6.8 and 6.1.1.4'
H H 0.0000 0.0000 'International Tables Vol C Tables 4.2.6.8 and 6.1.1.4'
N N 0.0061 0.0033 'International Tables Vol C Tables 4.2.6.8 and 6.1.1.4'
O O 0.0106 0.0060 'International Tables Vol C Tables 4.2.6.8 and 6.1.1.4'
Dy Dy -0.1892 4.4098 'International Tables Vol C Tables 4.2.6.8 and 6.1.1.4'
Cl Cl 0.1484 0.1585 'International Tables Vol C Tables 4.2.6.8 and 6.1.1.4'

loop_
_geom_angle_atom_site_label_1
_geom_angle_atom_site_label_2
_geom_angle_atom_site_label_3
_geom_angle
O1 C1 C2 120.0(3)
O1 C1 C6 121.1(3)
C2 C1 C6 118.9(3)
C3 C2 C1 121.0(4)
C3 C2 H2 119.5
C1 C2 H2 119.5
C4 C3 C2 120.6(4)
C4 C3 H3 119.7
C2 C3 H3 119.7
C5 C4 C3 119.1(4)
C5 C4 H4 120.4
C3 C4 H4 120.4
C4 C5 C6 122.2(4)
C4 C5 H5 118.9
C6 C5 H5 118.9
C5 C6 C1 118.2(4)
C5 C6 C7 117.7(4)
C1 C6 C7 124.0(3)
N1 C7 C6 125.7(3)
N1 C7 H7 117.1
C6 C7 H7 117.1
C9 C8 C13 119.3(4)
C9 C8 N1 124.6(4)
C13 C8 N1 116.0(3)
C8 C9 C10 120.0(5)
C8 C9 H9 120.0
C10 C9 H9 120.0
C11 C10 C9 120.4(4)
C11 C10 H10 119.8
C9 C10 H10 119.8
C10 C11 C12 120.4(4)
C10 C11 H11 119.8
C12 C11 H11 119.8
C11 C12 C13 119.9(5)
C11 C12 H12 120.1
C13 C12 H12 120.1
C12 C13 C8 120.0(4)
C12 C13 N2 123.6(4)
C8 C13 N2 116.4(3)
N2 C14 C15 126.0(3)
N2 C14 H14 117.0
C15 C14 H14 117.0
C20 C15 C16 118.6(4)
C20 C15 C14 122.8(3)
C16 C15 C14 118.5(3)
C17 C16 C15 121.6(4)
C17 C16 H16 119.2
C15 C16 H16 119.2
C16 C17 C18 119.4(4)
C16 C17 H17 120.3
C18 C17 H17 120.3
C17 C18 C19 120.8(4)
C17 C18 H18 119.6
C19 C18 H18 119.6
C18 C19 C20 120.5(4)
C18 C19 H19 119.8
C20 C19 H19 119.8
O2 C20 C19 119.7(3)
O2 C20 C15 121.3(3)
C19 C20 C15 118.9(3)
O3 C21 C26 122.4(3)
O3 C21 C22 119.4(4)
C26 C21 C22 118.2(4)
C23 C22 C21 120.7(5)
C23 C22 H22 119.6
C21 C22 H22 119.6
C22 C23 C24 121.3(5)
C22 C23 H23 119.4
C24 C23 H23 119.4
C25 C24 C23 119.6(5)
C25 C24 H24 120.2
C23 C24 H24 120.2
C24 C25 C26 121.6(6)
C24 C25 H25 119.2
C26 C25 H25 119.2
C25 C26 C21 118.4(4)
C25 C26 C27 118.4(4)
C21 C26 C27 123.2(3)
N3 C27 C26 126.9(4)
N3 C27 H27 116.6
C26 C27 H27 116.6
C33 C28 C29 118.9(4)
C33 C28 N3 115.9(3)
C29 C28 N3 125.2(4)
C30 C29 C28 120.2(5)
C30 C29 H29 119.9
C28 C29 H29 119.9
C31 C30 C29 120.5(4)
C31 C30 H30 119.8
C29 C30 H30 119.8
C30 C31 C32 120.9(5)
C30 C31 H31 119.5
C32 C31 H31 119.5
C31 C32 C33 119.2(5)
C31 C32 H32 120.4
C33 C32 H32 120.4
C28 C33 C32 120.3(4)
C28 C33 N4 116.4(3)
C32 C33 N4 123.3(4)
N4 C34 C35 127.8(3)
N4 C34 H34 116.1
C35 C34 H34 116.1
C36 C35 C40 119.9(4)
C36 C35 C34 116.4(4)
C40 C35 C34 123.7(3)
C37 C36 C35 121.4(4)
C37 C36 H36 119.3
C35 C36 H36 119.3
C36 C37 C38 119.2(4)
C36 C37 H37 120.4
C38 C37 H37 120.4
C39 C38 C37 120.4(5)
C39 C38 H38 119.8
C37 C38 H38 119.8
C38 C39 C40 122.0(5)
C38 C39 H39 119.0
C40 C39 H39 119.0
O4 C40 C39 120.1(4)
O4 C40 C35 122.9(3)
C39 C40 C35 117.0(3)
C42 C41 H41A 109.5
C42 C41 H41B 109.5
H41A C41 H41B 109.5
C42 C41 H41C 109.5
H41A C41 H41C 109.5
H41B C41 H41C 109.5
O5 C42 C43 124.3(3)
O5 C42 C41 116.0(3)
C43 C42 C41 119.8(3)
C42 C43 C44 124.5(3)
C42 C43 H43A 106.2
C44 C43 H43A 106.2
C42 C43 H43B 106.2
C44 C43 H43B 106.2
H43A C43 H43B 106.4
O6 C44 C43 124.1(3)
O6 C44 C45 116.3(4)
C43 C44 C45 119.6(4)
C44 C45 H45A 109.5
C44 C45 H45B 109.5
H45A C45 H45B 109.5
C44 C45 H45C 109.5
H45A C45 H45C 109.5
H45B C45 H45C 109.5
C47 C46 H46A 109.5
C47 C46 H46B 109.5
H46A C46 H46B 109.5
C47 C46 H46C 109.5
H46A C46 H46C 109.5
H46B C46 H46C 109.5
O7 C47 C48 125.3(3)
O7 C47 C46 116.2(4)
C48 C47 C46 118.5(4)
C49 C48 C47 125.2(3)
C49 C48 H48A 106.0
C47 C48 H48A 106.0
C49 C48 H48B 106.0
C47 C48 H48B 106.0
H48A C48 H48B 106.3
O8 C49 C48 124.7(3)
O8 C49 C50 116.8(3)
C48 C49 C50 118.5(3)
C49 C50 H50A 109.5
C49 C50 H50B 109.5
H50A C50 H50B 109.5
C49 C50 H50C 109.5
H50A C50 H50C 109.5
H50B C50 H50C 109.5
Cl2 C51 Cl1 111.5(4)
Cl2 C51 H51A 109.3
Cl1 C51 H51A 109.3
Cl2 C51 H51B 109.3
Cl1 C51 H51B 109.3
H51A C51 H51B 108.0
Cl4 C52 Cl3 112.3(5)
Cl4 C52 H52A 109.1
Cl3 C52 H52A 109.1
Cl4 C52 H52B 109.1
Cl3 C52 H52B 109.1
H52A C52 H52B 107.9
O6 Dy1 O7 115.69(9)
O6 Dy1 O5 73.41(9)
O7 Dy1 O5 76.21(9)
O6 Dy1 O2 138.68(8)
O7 Dy1 O2 86.18(8)
O5 Dy1 O2 147.90(7)
O6 Dy1 O1 77.36(8)
O7 Dy1 O1 150.22(8)
O5 Dy1 O1 133.38(8)
O2 Dy1 O1 68.98(7)
O6 Dy1 O8 77.65(8)
O7 Dy1 O8 73.71(8)
O5 Dy1 O8 122.83(8)
O2 Dy1 O8 75.75(8)
O1 Dy1 O8 84.11(8)
O6 Dy1 N2 144.67(9)
O7 Dy1 N2 79.05(9)
O5 Dy1 N2 80.11(9)
O2 Dy1 N2 70.21(8)
O1 Dy1 N2 106.13(8)
O8 Dy1 N2 137.35(9)
O6 Dy1 N1 86.60(9)
O7 Dy1 N1 134.09(9)
O5 Dy1 N1 72.69(9)
O2 Dy1 N1 103.11(8)
O1 Dy1 N1 70.05(8)
O8 Dy1 N1 152.20(8)
N2 Dy1 N1 63.10(9)
O6 Dy1 Dy2 108.36(7)
O7 Dy1 Dy2 118.60(7)
O5 Dy1 Dy2 159.70(6)
O2 Dy1 Dy2 34.44(5)
O1 Dy1 Dy2 34.58(5)
O8 Dy1 Dy2 76.53(6)
N2 Dy1 Dy2 88.90(7)
N1 Dy1 Dy2 87.14(6)
O3 Dy2 O4 93.33(9)
O3 Dy2 O2 162.77(8)
O4 Dy2 O2 97.47(8)
O3 Dy2 O1 96.46(9)
O4 Dy2 O1 159.48(8)
O2 Dy2 O1 69.27(7)
O3 Dy2 O9 87.29(9)
O4 Dy2 O9 83.38(9)
O2 Dy2 O9 80.70(8)
O1 Dy2 O9 79.13(8)
O3 Dy2 N4 117.39(9)
O4 Dy2 N4 74.23(9)
O2 Dy2 N4 78.64(8)
O1 Dy2 N4 116.29(9)
O9 Dy2 N4 147.05(9)
O3 Dy2 N3 73.33(10)
O4 Dy2 N3 122.31(9)
O2 Dy2 N3 111.31(9)
O1 Dy2 N3 77.90(8)
O9 Dy2 N3 147.84(9)
N4 Dy2 N3 64.66(9)
O3 Dy2 Dy1 130.21(7)
O4 Dy2 Dy1 129.87(7)
O2 Dy2 Dy1 34.59(5)
O1 Dy2 Dy1 34.72(5)
O9 Dy2 Dy1 76.45(6)
N4 Dy2 Dy1 99.60(7)
N3 Dy2 Dy1 96.48(7)
C7 N1 C8 120.2(3)
C7 N1 Dy1 124.8(2)
C8 N1 Dy1 114.1(2)
C14 N2 C13 119.7(3)
C14 N2 Dy1 126.5(2)
C13 N2 Dy1 113.8(2)
C27 N3 C28 119.7(3)
C27 N3 Dy2 128.6(3)
C28 N3 Dy2 111.4(2)
C34 N4 C33 119.2(3)
C34 N4 Dy2 129.5(2)
C33 N4 Dy2 111.2(2)
C1 O1 Dy2 126.26(19)
C1 O1 Dy1 122.70(19)
Dy2 O1 Dy1 110.70(8)
C20 O2 Dy2 125.29(19)
C20 O2 Dy1 123.59(19)
Dy2 O2 Dy1 110.97(8)
C21 O3 Dy2 141.1(2)
C40 O4 Dy2 139.9(2)
C42 O5 Dy1 132.9(2)
C44 O6 Dy1 135.0(2)
C47 O7 Dy1 136.2(2)
C49 O8 Dy1 134.5(2)
Dy2 O9 H91 143.3
Dy2 O9 H92 107.1
H91 O9 H92 108.5

loop_
_geom_bond_atom_site_label_1
_geom_bond_atom_site_label_2
_geom_bond_distance
C1 O1 1.343(4)
C1 C2 1.394(5)
C1 C6 1.406(5)
C2 C3 1.381(5)
C2 H2 0.9300
C3 C4 1.375(6)
C3 H3 0.9300
C4 C5 1.366(6)
C4 H4 0.9300
C5 C6 1.403(5)
C5 H5 0.9300
C6 C7 1.437(5)
C7 N1 1.278(5)
C7 H7 0.9300
C8 C9 1.383(5)
C8 C13 1.402(5)
C8 N1 1.425(4)
C9 C10 1.395(7)
C9 H9 0.9300
C10 C11 1.368(7)
C10 H10 0.9300
C11 C12 1.382(6)
C11 H11 0.9300
C12 C13 1.390(5)
C12 H12 0.9300
C13 N2 1.425(4)
C14 N2 1.286(4)
C14 C15 1.441(5)
C14 H14 0.9300
C15 C20 1.406(5)
C15 C16 1.407(5)
C16 C17 1.363(7)
C16 H16 0.9300
C17 C18 1.379(7)
C17 H17 0.9300
C18 C19 1.383(5)
C18 H18 0.9300
C19 C20 1.397(5)
C19 H19 0.9300
C20 O2 1.340(4)
C21 O3 1.305(4)
C21 C26 1.418(6)
C21 C22 1.421(5)
C22 C23 1.365(7)
C22 H22 0.9300
C23 C24 1.377(8)
C23 H23 0.9300
C24 C25 1.366(8)
C24 H24 0.9300
C25 C26 1.415(6)
C25 H25 0.9300
C26 C27 1.433(6)
C27 N3 1.291(5)
C27 H27 0.9300
C28 C33 1.395(5)
C28 C29 1.397(5)
C28 N3 1.423(5)
C29 C30 1.380(7)
C29 H29 0.9300
C30 C31 1.365(8)
C30 H30 0.9300
C31 C32 1.383(6)
C31 H31 0.9300
C32 C33 1.397(5)
C32 H32 0.9300
C33 N4 1.422(4)
C34 N4 1.290(4)
C34 C35 1.434(5)
C34 H34 0.9300
C35 C36 1.410(5)
C35 C40 1.417(5)
C36 C37 1.359(7)
C36 H36 0.9300
C37 C38 1.392(7)
C37 H37 0.9300
C38 C39 1.382(6)
C38 H38 0.9300
C39 C40 1.395(5)
C39 H39 0.9300
C40 O4 1.319(4)
C41 C42 1.505(5)
C41 H41A 0.9600
C41 H41B 0.9600
C41 H41C 0.9600
C42 O5 1.272(4)
C42 C43 1.393(5)
C43 C44 1.396(5)
C43 H43A 0.9700
C43 H43B 0.9700
C44 O6 1.258(4)
C44 C45 1.502(5)
C45 H45A 0.9600
C45 H45B 0.9600
C45 H45C 0.9600
C46 C47 1.509(6)
C46 H46A 0.9600
C46 H46B 0.9600
C46 H46C 0.9600
C47 O7 1.258(4)
C47 C48 1.392(6)
C48 C49 1.381(5)
C48 H48A 0.9700
C48 H48B 0.9700
C49 O8 1.274(4)
C49 C50 1.496(5)
C50 H50A 0.9600
C50 H50B 0.9600
C50 H50C 0.9600
C51 Cl2 1.694(7)
C51 Cl1 1.734(6)
C51 H51A 0.9700
C51 H51B 0.9700
C52 Cl4 1.674(10)
C52 Cl3 1.723(10)
C52 H52A 0.9700
C52 H52B 0.9700
Dy1 O6 2.286(2)
Dy1 O7 2.302(2)
Dy1 O5 2.319(2)
Dy1 O2 2.339(2)
Dy1 O1 2.343(2)
Dy1 O8 2.364(2)
Dy1 N2 2.534(3)
Dy1 N1 2.549(3)
Dy1 Dy2 3.8479(9)
Dy2 O3 2.177(2)
Dy2 O4 2.232(2)
Dy2 O2 2.331(2)
Dy2 O1 2.335(2)
Dy2 O9 2.379(2)
Dy2 N4 2.471(3)
Dy2 N3 2.481(3)
O9 H91 0.8501
O9 H92 0.8500

loop_
_geom_hbond_atom_site_label_D
_geom_hbond_atom_site_label_H
_geom_hbond_atom_site_label_A
_geom_hbond_distance_DH
_geom_hbond_distance_HA
_geom_hbond_distance_DA
_geom_hbond_angle_DHA
_geom_hbond_site_symmetry_A
O9 H91 O4 0.85 1.98 2.821(3) 171.7 3
O9 H92 O8 0.85 1.92 2.763(3) 171.4 .
